data_2109100
loop_
_publ_author_name
'Murtazoev, Alisher F.'
'Berdonosov, Peter S.'
'Aksenov, Sergey M.'
'Kuznetsov, Alexey N.'
'Dolgikh, Valery A.'
'Nelyubina, Yulia V.'
'Merlino, Stefano'

_publ_section_title
;
 Polytypism of Ln(SeO<sub>3</sub>)(HSeO<sub>3</sub>)&#xb7;2H<sub>2</sub>O
 compounds: synthesis and crystal structure of the first monoclinic
 modification of
 Nd(SeO<sub>3</sub>)(HSeO<sub>3</sub>)&#xb7;2H<sub>2</sub>O, DFT
 calculations and order/disorder description.
;
_journal_coeditor_code RA5119SUP1
_journal_issue 2
_journal_name_full 'Acta crystallographica Section B, Structural science, crystal engineering and materials'
_journal_page_first 176
_journal_page_last 183
_journal_paper_doi 10.1107/S2052520622012227
_journal_volume 79
_journal_year 2023
_chemical_formula_sum 'H5 Nd O8 Se2'
_chemical_formula_weight 435.2
_space_group_IT_number 14
_space_group_name_Hall '-P 2ybc'
_space_group_name_H-M_alt 'P 1 21/c 1'
_symmetry_cell_setting monoclinic
_symmetry_Int_Tables_number 14
_symmetry_space_group_name_Hall '-P 2ybc'
_symmetry_space_group_name_H-M 'P 1 21/c 1'
_audit_update_record
;
2023-01-11 # Formatted by IUCr publCIF

;
_cell_angle_alpha 90
_cell_angle_beta 101.2555(13)
_cell_angle_gamma 90
_cell_formula_units_Z 4
_cell_length_a 7.0815(2)
_cell_length_b 6.6996(2)
_cell_length_c 16.7734(5)
_cell_measurement_reflns_used 10283
_cell_measurement_temperature 293
_cell_measurement_theta_max 30.6
_cell_measurement_theta_min 2.48
_cell_volume 780.48(4)
_diffrn_ambient_temperature 293
_diffrn_detector CCD
_diffrn_measured_fraction_theta_full 1
_diffrn_measured_fraction_theta_max 1
_diffrn_measurement_device 'Single-crystal diffractometer'
_diffrn_measurement_device_type 'Bruker Apex II'
_diffrn_radiation_probe x-ray
_diffrn_radiation_source 'X-ray tube'
_diffrn_radiation_type 'Mo K\a'
_diffrn_radiation_wavelength 0.71075
_diffrn_reflns_av_R_equivalents 0.0492
_diffrn_reflns_av_unetI/netI 0.0347
_diffrn_reflns_limit_h_max 9
_diffrn_reflns_limit_h_min -10
_diffrn_reflns_limit_k_max 6
_diffrn_reflns_limit_k_min -9
_diffrn_reflns_limit_l_max 23
_diffrn_reflns_limit_l_min -24
_diffrn_reflns_number 10283
_diffrn_reflns_theta_full 30.6
_diffrn_reflns_theta_max 30.6
_diffrn_reflns_theta_min 2.48
_exptl_absorpt_coefficient_mu 15.982
_exptl_absorpt_correction_type none
_exptl_crystal_density_diffrn 3.7036
_exptl_crystal_description 'thin plate crystal'
_exptl_crystal_F_000 788
_exptl_crystal_size_max 0.11
_exptl_crystal_size_mid 0.08
_exptl_crystal_size_min 0.06
_refine_diff_density_max 1.59
_refine_diff_density_min -1.50
_refine_ls_extinction_coef 2160(190)
_refine_ls_extinction_method 'B-C type 1 Gaussian isotropic (Becker & Coppens, 1974)'
_refine_ls_goodness_of_fit_gt 1.52
_refine_ls_goodness_of_fit_ref 1.55
_refine_ls_hydrogen_treatment mixed
_refine_ls_number_constraints 14
_refine_ls_number_parameters 108
_refine_ls_number_reflns 2294
_refine_ls_number_restraints 3
_refine_ls_R_factor_all 0.0408
_refine_ls_R_factor_gt 0.0376
_refine_ls_shift/su_max 0.0365
_refine_ls_shift/su_mean 0.0080
_refine_ls_structure_factor_coef F
_refine_ls_weighting_details w=1/(\s^2^(F)+0.0009F^2^)
_refine_ls_weighting_scheme sigma
_refine_ls_wR_factor_gt 0.0579
_refine_ls_wR_factor_ref 0.0608
_reflns_number_gt 2229
_reflns_number_total 2294
_reflns_threshold_expression I>3\s(I)
_cod_data_source_file ra5119sup1.cif
_cod_data_source_block I
_cod_depositor_comments 'Adding full bibliography for 2109100.cif.'
_cod_original_cell_volume 780.481(55)
_cod_original_sg_symbol_Hall '-P 2ycb'
_cod_original_formula_sum 'H5 Nd1 O8 Se2'
_cod_database_code 2109100
_cod_database_fobs_code 2109100
_publcif_datablock.id {3de4e3e6-2a9d-4133-ae9b-1fb2200f7770}

_publcif_info_exptl_table_max_cols 5
_publcif_info_exptl_table_use_headnotes n
_publcif_funding_html NA

loop_
_space_group_symop_id
_space_group_symop_operation_xyz
1 x,y,z
2 -x,y+1/2,-z+1/2
3 -x,-y,-z
4 x,-y+1/2,z+1/2

loop_
_atom_site_label
_atom_site_type_symbol
_atom_site_fract_x
_atom_site_fract_y
_atom_site_fract_z
_atom_site_adp_type
_atom_site_U_iso_or_equiv
_atom_site_site_symmetry_multiplicity
_atom_site_occupancy
_atom_site_calc_flag
_atom_site_refinement_flags
_atom_site_disorder_assembly
_atom_site_disorder_group
Nd1 Nd 0.26719(4) 0.12607(4) 0.037072(17) Uani 0.01009(12) 4 1 d . . .
Se1 Se 0.23693(8) 0.65639(9) -0.02447(4) Uani 0.01272(17) 4 1 d . . .
Se2 Se -0.02253(10) 0.15016(11) -0.17012(4) Uani 0.0216(2) 4 1 d . . .
O1 O -0.0773(6) 0.1942(6) -0.0098(3) Uani 0.0149(11) 4 1 d . . .
O2 O 0.2731(7) 0.4770(7) 0.0463(3) Uani 0.0204(13) 4 1 d . . .
O3 O 0.1141(8) 0.0759(8) 0.1540(3) Uani 0.0257(14) 4 1 d . . .
O4 O 0.5737(6) 0.1904(6) -0.0056(3) Uani 0.0163(12) 4 1 d . . .
O5 O 0.1959(8) 0.1527(8) -0.1123(3) Uani 0.0266(15) 4 1 d . . .
H2o1 O 0.5207(9) 0.1168(12) 0.15884(9) Uani 0.045(2) 4 1 d . . .
Oh O 0.0389(10) 0.0946(10) -0.2631(3) Uani 0.0358(19) 4 1 d . . .
H2o2 O 0.5285(14) 0.6197(14) 0.1874(5) Uani 0.062(3) 4 1 d . . .
H1_h2o1 H 0.652637 0.081326 0.154529 Uiso 0.0535 4 1 d . . .
H2_h2o1 H 0.490554 0.148466 0.212007 Uiso 0.0535 4 1 d . . .
H1_oh H 0.07352 0.063235 -0.315514 Uiso 0.0429 4 1 d . . .
H1_h2o2 H 0.624(13) 0.633(19) 0.153(6) Uiso 0.0745 4 1 d . . .
H2_h2o2 H 0.421(12) 0.54(2) 0.157(6) Uiso 0.0745 4 1 d . . .

loop_
_atom_site_aniso_label
_atom_site_aniso_type_symbol
_atom_site_aniso_U_11
_atom_site_aniso_U_22
_atom_site_aniso_U_33
_atom_site_aniso_U_12
_atom_site_aniso_U_13
_atom_site_aniso_U_23
Nd1 Nd 0.0088(2) 0.00648(19) 0.01500(20) -0.00034(8) 0.00232(12) 0.00053(8)
Se1 Se 0.0129(3) 0.0083(3) 0.0165(3) 0.00000(17) 0.0020(2) -0.00249(18)
Se2 Se 0.0207(4) 0.0254(4) 0.0182(3) -0.0001(2) 0.0030(2) 0.0043(2)
O1 O 0.0062(17) 0.0122(18) 0.0242(19) 0.0002(14) -0.0017(14) -0.0021(15)
O2 O 0.026(2) 0.0066(18) 0.028(2) 0.0008(15) 0.0034(17) 0.0031(15)
O3 O 0.026(2) 0.033(3) 0.020(2) -0.008(2) 0.0093(18) -0.0028(19)
O4 O 0.0138(19) 0.0077(17) 0.028(2) -0.0015(14) 0.0062(16) -0.0026(15)
O5 O 0.022(3) 0.033(3) 0.023(2) -0.007(2) 0.0010(19) 0.0001(19)
H2o1 O 0.024(3) 0.081(6) 0.025(3) 0.022(3) -0.006(2) 0.005(3)
Oh O 0.043(3) 0.050(4) 0.017(2) -0.004(3) 0.013(2) 0.005(2)
H2o2 O 0.074(6) 0.084(6) 0.026(3) -0.048(5) 0.005(3) -0.008(3)

loop_
_atom_type_symbol
_atom_type_scat_dispersion_real
_atom_type_scat_dispersion_imag
_atom_type_scat_source
H 0.0000 0.0000 'International Tables Vol C tables 4.2.6.8 and 6.1.1.1'
Nd -0.1943 3.0179 'International Tables Vol C tables 4.2.6.8 and 6.1.1.1'
O 0.0106 0.0060 'International Tables Vol C tables 4.2.6.8 and 6.1.1.1'
Se -0.0929 2.2259 'International Tables Vol C tables 4.2.6.8 and 6.1.1.1'

loop_
_geom_angle_atom_site_label_1
_geom_angle_atom_site_label_2
_geom_angle_atom_site_label_3
_geom_angle_site_symmetry_1
_geom_angle_site_symmetry_2
_geom_angle_site_symmetry_3
_geom_angle
_geom_angle_publ_flag
O1 Nd1 O2 . . . 80.74(15) ?
O1 Nd1 O3 . . . 73.37(15) ?
O1 Nd1 O4 . . . 138.99(14) ?
O1 Nd1 O5 . . . 70.57(17) ?
O1 Nd1 H2o1 . . . 142.61(16) ?
O2 Nd1 O3 . . . 95.16(18) ?
O2 Nd1 O4 . . . 80.69(15) ?
O2 Nd1 O5 . . . 89.52(17) ?
O2 Nd1 H2o1 . . . 88.3(2) ?
O3 Nd1 O4 . . . 144.60(15) ?
O3 Nd1 O5 . . . 142.34(17) ?
O3 Nd1 H2o1 . . . 72.18(17) ?
O4 Nd1 O5 . . . 73.03(17) ?
O4 Nd1 H2o1 . . . 72.56(16) ?
O5 Nd1 H2o1 . . . 145.43(18) ?
O1 Se1 O2 3_565 . . 101.8(2) ?
O1 Se1 O4 3_565 . 3_665 94.8(2) ?
O2 Se1 O4 . . 3_665 102.9(2) ?
O3 Se2 O5 3_555 . . 105.0(3) ?
O3 Se2 Oh 3_555 . . 97.0(3) ?
O5 Se2 Oh . . . 99.1(3) ?
Nd1 O1 Se1 . . 3_565 133.5(2) ?
Nd1 O2 Se1 . . . 132.2(2) ?
Nd1 O3 Se2 . . 3_555 119.7(3) ?
Nd1 O4 Se1 . . 3_665 135.9(2) ?
Nd1 O5 Se2 . . . 125.2(3) ?

loop_
_geom_bond_atom_site_label_1
_geom_bond_atom_site_label_2
_geom_bond_site_symmetry_1
_geom_bond_site_symmetry_2
_geom_bond_distance
_geom_bond_publ_flag
Nd1 O1 . . 2.456(4) ?
Nd1 O2 . . 2.356(5) ?
Nd1 O3 . . 2.443(5) ?
Nd1 O4 . . 2.452(5) ?
Nd1 O5 . . 2.463(5) ?
Nd1 H2o1 . . 2.443(4) ?
Se1 O1 . 3_565 1.692(4) ?
Se1 O2 . . 1.673(5) ?
Se1 O4 . 3_665 1.686(4) ?
Se2 O3 . 3_555 1.690(6) ?
Se2 O5 . . 1.658(5) ?
Se2 Oh . . 1.740(6) ?

loop_
_geom_hbond_atom_site_label_D
_geom_hbond_atom_site_label_H
_geom_hbond_atom_site_label_A
_geom_hbond_site_symmetry_D
_geom_hbond_site_symmetry_H
_geom_hbond_site_symmetry_A
_geom_hbond_distance_DH
_geom_hbond_distance_HA
_geom_hbond_distance_DA
_geom_hbond_angle_DHA
_geom_hbond_publ_flag
H2o1 H1_h2o1 O5 . . 3_655 0.98 2.10 2.917(9) 139.72 ?
H2o1 H2_h2o1 H2o2 . . 2_645 0.98 1.73 2.669(9) 159.38 ?
Oh H1_oh O3 . . 4_554 0.98 2.50 2.717(9) 92.01 ?
H2o2 H1_h2o2 O5 . . 3_665 0.98(11) 2.12(12) 2.947(12) 141(10) ?
H2o2 H2_h2o2 O2 . . . 0.98(10) 1.99(9) 2.849(9) 145(9) ?

loop_
_restr_angle_atom_site_label_1
_restr_angle_site_symmetry_1
_restr_angle_atom_site_label_2
_restr_angle_site_symmetry_2
_restr_angle_atom_site_label_3
_restr_angle_site_symmetry_3
_restr_angle_target
_restr_angle_target_weight_param
H1_h2o2 . H2o2 . H2_h2o2 . 107 0.5

loop_
_restr_distance_atom_site_label_1
_restr_distance_site_symmetry_1
_restr_distance_atom_site_label_2
_restr_distance_site_symmetry_2
_restr_distance_target
_restr_distance_target_weight_param
H2o2 . H1_h2o2 . 0.98 0.02
H2o2 . H2_h2o2 . 0.98 0.02

loop_
_twin_individual_id
_twin_individual_mass_fraction_refined
_twin_individual_twin_matrix_11
_twin_individual_twin_matrix_12
_twin_individual_twin_matrix_13
_twin_individual_twin_matrix_21
_twin_individual_twin_matrix_22
_twin_individual_twin_matrix_23
_twin_individual_twin_matrix_31
_twin_individual_twin_matrix_32
_twin_individual_twin_matrix_33
1 0.9817(7) 1 0 0 0 1 0 0 0 1
2 0.0183(7) 1 0 -0.9246 0 -1 0 0 0 -1

loop_
_publcif_info_tables.block_id
_publcif_info_tables.reference_item
{3de4e3e6-2a9d-4133-ae9b-1fb2200f7770} '_publcif_info_datablock.publ_exptl'

loop_
_publcif_info_cif.paper_type
CB

loop_
_publcif_info_datablock.id
_publcif_info_datablock.publ_exptl
_publcif_info_datablock.publ_geom
_publcif_info_datablock.structure
{3de4e3e6-2a9d-4133-ae9b-1fb2200f7770} y y y

loop_
_publcif_info_exptl_table_extra_item
sin_theta_over_lambda_max

loop_
_publcif_info_exptl_table_header_item
?
